data_7104971
loop_
_publ_author_name
'Latorre, Alfonso'
'Urbano, Antonio'
'Carre\~no, M Carmen'

_publ_section_title
;
 Dynamic kinetic resolution in the asymmetric synthesis of
 atropisomeric biaryl[4] and [5]helicene quinones.
;
_journal_issue 43
_journal_name_full 'Chemical communications (Cambridge, England)'
_journal_page_first 6652
_journal_page_last 6654
_journal_paper_doi 10.1039/b907653k
_journal_year 2009
_chemical_formula_sum 'C36 H28 O3'
_chemical_formula_weight 508.58
_chemical_name_systematic
;
?
;
_space_group_IT_number 19
_symmetry_cell_setting orthorhombic
_symmetry_space_group_name_Hall 'P 2ac 2ab'
_symmetry_space_group_name_H-M 'P 21 21 21'
_atom_sites_solution_hydrogens geom
_atom_sites_solution_primary direct
_atom_sites_solution_secondary difmap
_audit_creation_method SHELXL-97
_cell_angle_alpha 90.00
_cell_angle_beta 90.00
_cell_angle_gamma 90.00
_cell_formula_units_Z 4
_cell_length_a 7.6471(4)
_cell_length_b 15.5793(9)
_cell_length_c 21.7870(13)
_cell_measurement_reflns_used 9826
_cell_measurement_temperature 100(2)
_cell_measurement_theta_max 28.62
_cell_measurement_theta_min 2.28
_cell_volume 2595.6(3)
_computing_cell_refinement 'Bruker SMART'
_computing_data_collection 'Bruker SMART'
_computing_data_reduction 'Bruker SAINT'
_computing_molecular_graphics 'Bruker SHELXTL'
_computing_publication_material 'Bruker SHELXTL'
_computing_structure_refinement 'SHELXL-97 (Sheldrick, 1997)'
_computing_structure_solution 'SHELXS-97 (Sheldrick, 1990)'
_diffrn_ambient_temperature 100(2)
_diffrn_measured_fraction_theta_full 0.997
_diffrn_measured_fraction_theta_max 0.997
_diffrn_measurement_device_type 'CCD area detector'
_diffrn_measurement_method 'phi and omega scans'
_diffrn_radiation_monochromator graphite
_diffrn_radiation_source 'fine-focus sealed tube'
_diffrn_radiation_type MoK\a
_diffrn_radiation_wavelength 0.71073
_diffrn_reflns_av_R_equivalents 0.0507
_diffrn_reflns_av_sigmaI/netI 0.0191
_diffrn_reflns_limit_h_max 9
_diffrn_reflns_limit_h_min -9
_diffrn_reflns_limit_k_max 19
_diffrn_reflns_limit_k_min -19
_diffrn_reflns_limit_l_max 27
_diffrn_reflns_limit_l_min -27
_diffrn_reflns_number 106248
_diffrn_reflns_theta_full 26.73
_diffrn_reflns_theta_max 26.73
_diffrn_reflns_theta_min 1.87
_exptl_absorpt_coefficient_mu 0.082
_exptl_absorpt_correction_T_max 0.9879
_exptl_absorpt_correction_T_min 0.9681
_exptl_absorpt_correction_type multi-scan
_exptl_absorpt_process_details 'SADABS (Sheldrick, 2001)'
_exptl_crystal_colour orange
_exptl_crystal_density_diffrn 1.301
_exptl_crystal_density_meas 0
_exptl_crystal_density_method 'not measured'
_exptl_crystal_description prismatic
_exptl_crystal_F_000 1072
_exptl_crystal_size_max 0.40
_exptl_crystal_size_mid 0.25
_exptl_crystal_size_min 0.15
_refine_diff_density_max 0.279
_refine_diff_density_min -0.303
_refine_diff_density_rms 0.117
_refine_ls_abs_structure_details 'Flack H D (1983), Acta Cryst. A39, 876-881'
_refine_ls_abs_structure_Flack -0.1(9)
_refine_ls_extinction_method none
_refine_ls_goodness_of_fit_ref 1.114
_refine_ls_hydrogen_treatment mixed
_refine_ls_matrix_type full
_refine_ls_number_parameters 464
_refine_ls_number_reflns 5503
_refine_ls_number_restraints 0
_refine_ls_restrained_S_all 1.114
_refine_ls_R_factor_all 0.0393
_refine_ls_R_factor_gt 0.0308
_refine_ls_shift/su_max 0.001
_refine_ls_shift/su_mean 0.000
_refine_ls_structure_factor_coef Fsqd
_refine_ls_weighting_details 'calc w=1/[\s^2^(Fo^2^)+(0.0447P)^2^+0.5926P] where P=(Fo^2^+2Fc^2^)/3'
_refine_ls_weighting_scheme calc
_refine_ls_wR_factor_gt 0.0786
_refine_ls_wR_factor_ref 0.0854
_reflns_number_gt 4950
_reflns_number_total 5503
_reflns_threshold_expression >2sigma(I)
_cod_data_source_file b907653k.txt
_cod_data_source_block datos_0m
_cod_depositor_comments
;
The following automatic conversions were performed:
'_symmetry_cell_setting' value 'Orthorhombic' changed to 'orthorhombic'
according to '/home/saulius/struct/CIF-dictionaries/cif_core.dic'
dictionary named 'cif_core.dic' version 2.4.1 from 2010-06-29.

Automatic conversion script
Id: cif_fix_enum 1527 2010-12-29 10:47:43Z saulius 
;
_cod_original_sg_symbol_H-M P2(1)2(1)2(1)
_cod_database_code 7104971

loop_
_symmetry_equiv_pos_as_xyz
'x, y, z'
'-x+1/2, -y, z+1/2'
'-x, y+1/2, -z+1/2'
'x+1/2, -y+1/2, -z'

loop_
_atom_site_label
_atom_site_type_symbol
_atom_site_fract_x
_atom_site_fract_y
_atom_site_fract_z
_atom_site_U_iso_or_equiv
_atom_site_adp_type
_atom_site_occupancy
_atom_site_symmetry_multiplicity
_atom_site_calc_flag
_atom_site_refinement_flags
_atom_site_disorder_assembly
_atom_site_disorder_group
C1 C 0.4232(2) 0.95177(10) 0.13199(7) 0.0191(3) Uani 1 1 d . . .
C2 C 0.4382(2) 0.99562(11) 0.07673(8) 0.0239(3) Uani 1 1 d . . .
C3 C 0.5388(2) 1.06963(10) 0.07274(8) 0.0258(4) Uani 1 1 d . . .
C4 C 0.6237(2) 1.09922(10) 0.12454(8) 0.0246(4) Uani 1 1 d . . .
C5 C 0.6075(2) 1.05595(10) 0.18010(8) 0.0204(3) Uani 1 1 d . . .
C6 C 0.50728(19) 0.98091(9) 0.18500(7) 0.0166(3) Uani 1 1 d . . .
C7 C 0.48861(18) 0.93736(9) 0.24567(7) 0.0159(3) Uani 1 1 d . . .
C8 C 0.4820(2) 0.98908(10) 0.29817(7) 0.0190(3) Uani 1 1 d . . .
C9 C 0.4631(2) 0.95496(11) 0.35654(7) 0.0228(3) Uani 1 1 d . . .
C10 C 0.4502(2) 0.86675(11) 0.36393(7) 0.0225(3) Uani 1 1 d . . .
C11 C 0.4535(2) 0.81488(10) 0.31274(7) 0.0187(3) Uani 1 1 d . . .
C12 C 0.47208(17) 0.84774(9) 0.25319(7) 0.0156(3) Uani 1 1 d . . .
C13 C 0.45446(19) 0.78292(9) 0.20295(7) 0.0149(3) Uani 1 1 d . . .
C14 C 0.29118(19) 0.74237(10) 0.19997(7) 0.0177(3) Uani 1 1 d . . .
C15 C 0.24923(19) 0.68242(10) 0.15539(7) 0.0186(3) Uani 1 1 d . . .
C16 C 0.3753(2) 0.66060(9) 0.11253(7) 0.0164(3) Uani 1 1 d . . .
C17 C 0.54269(19) 0.69680(9) 0.11520(6) 0.0154(3) Uani 1 1 d . . .
C18 C 0.58389(18) 0.75830(9) 0.16017(7) 0.0144(3) Uani 1 1 d . . .
C19 C 0.1897(2) 0.55570(12) 0.06658(9) 0.0291(4) Uani 1 1 d . . .
C20 C 0.6837(2) 0.67222(10) 0.07047(7) 0.0194(3) Uani 1 1 d . . .
C21 C 0.7706(2) 0.75357(11) 0.04689(7) 0.0212(3) Uani 1 1 d . . .
C22 C 0.83572(19) 0.80584(10) 0.10036(7) 0.0172(3) Uani 1 1 d . . .
C23 C 0.75947(18) 0.79906(9) 0.15606(7) 0.0146(3) Uani 1 1 d . . .
C24 C 0.85330(18) 0.83875(9) 0.20870(7) 0.0146(3) Uani 1 1 d . . .
C25 C 0.94836(19) 0.91485(9) 0.19692(7) 0.0164(3) Uani 1 1 d . . .
C26 C 0.9635(2) 0.94389(10) 0.13140(7) 0.0187(3) Uani 1 1 d . . .
C27 C 0.9851(2) 0.86641(10) 0.08945(7) 0.0194(3) Uani 1 1 d . . .
C28 C 1.03101(19) 0.95837(9) 0.24447(8) 0.0199(3) Uani 1 1 d . . .
C29 C 1.0237(2) 0.92758(10) 0.30394(7) 0.0199(3) Uani 1 1 d . . .
C30 C 0.94302(19) 0.84956(10) 0.31592(7) 0.0177(3) Uani 1 1 d . . .
C31 C 0.86332(18) 0.80317(9) 0.26803(7) 0.0141(3) Uani 1 1 d . . .
C32 C 0.81196(19) 0.71253(9) 0.28086(7) 0.0162(3) Uani 1 1 d . . .
C33 C 0.8118(2) 0.68277(10) 0.34516(7) 0.0211(3) Uani 1 1 d . . .
C34 C 0.8751(2) 0.72894(11) 0.39187(7) 0.0226(3) Uani 1 1 d . . .
C35 C 0.9463(2) 0.81621(11) 0.37993(7) 0.0206(3) Uani 1 1 d . . .
C36 C 0.8807(3) 0.69716(15) 0.45685(9) 0.0357(4) Uani 1 1 d . . .
O1 O 0.34843(15) 0.60322(7) 0.06546(5) 0.0203(2) Uani 1 1 d . . .
O2 O 0.78219(15) 0.66064(7) 0.23992(5) 0.0210(2) Uani 1 1 d . . .
O3 O 1.00506(17) 0.85919(8) 0.42215(5) 0.0313(3) Uani 1 1 d . . .
H1 H 0.356(2) 0.8995(12) 0.1327(8) 0.018(4) Uiso 1 1 d . . .
H2 H 0.374(3) 0.9761(13) 0.0404(9) 0.030(5) Uiso 1 1 d . . .
H3 H 0.546(3) 1.1006(12) 0.0353(9) 0.023(5) Uiso 1 1 d . . .
H4 H 0.697(3) 1.1500(13) 0.1212(8) 0.027(5) Uiso 1 1 d . . .
H5 H 0.670(3) 1.0748(12) 0.2170(8) 0.022(5) Uiso 1 1 d . . .
H8 H 0.486(2) 1.0511(13) 0.2939(8) 0.023(5) Uiso 1 1 d . . .
H9 H 0.458(2) 0.9921(11) 0.3933(8) 0.016(4) Uiso 1 1 d . . .
H10 H 0.436(3) 0.8436(12) 0.4048(8) 0.022(5) Uiso 1 1 d . . .
H11 H 0.441(2) 0.7541(12) 0.3173(7) 0.015(4) Uiso 1 1 d . . .
H14 H 0.200(2) 0.7604(11) 0.2276(7) 0.017(4) Uiso 1 1 d . . .
H15 H 0.131(3) 0.6553(12) 0.1554(8) 0.026(5) Uiso 1 1 d . . .
H19A H 0.197(3) 0.5158(13) 0.0320(9) 0.032(5) Uiso 1 1 d . . .
H19B H 0.175(3) 0.5240(14) 0.1058(10) 0.035(5) Uiso 1 1 d . . .
H19C H 0.087(3) 0.5931(14) 0.0597(10) 0.041(6) Uiso 1 1 d . . .
H20A H 0.778(3) 0.6357(12) 0.0927(8) 0.021(5) Uiso 1 1 d . . .
H20B H 0.638(2) 0.6364(11) 0.0364(8) 0.020(4) Uiso 1 1 d . . .
H21A H 0.865(3) 0.7441(12) 0.0185(8) 0.024(5) Uiso 1 1 d . . .
H21B H 0.684(3) 0.7901(14) 0.0233(9) 0.039(6) Uiso 1 1 d . . .
H26A H 0.854(3) 0.9746(12) 0.1187(8) 0.022(4) Uiso 1 1 d . . .
H26B H 1.065(2) 0.9857(12) 0.1276(8) 0.020(4) Uiso 1 1 d . . .
H27A H 0.980(2) 0.8872(11) 0.0459(8) 0.019(4) Uiso 1 1 d . . .
H27B H 1.101(3) 0.8377(12) 0.0983(8) 0.022(5) Uiso 1 1 d . . .
H28 H 1.096(2) 1.0096(11) 0.2359(8) 0.017(4) Uiso 1 1 d . . .
H29 H 1.076(2) 0.9587(11) 0.3370(8) 0.018(4) Uiso 1 1 d . . .
H33 H 0.766(2) 0.6253(12) 0.3516(7) 0.014(4) Uiso 1 1 d . . .
H36A H 1.005(4) 0.6972(16) 0.4717(11) 0.056(7) Uiso 1 1 d . . .
H36B H 0.816(4) 0.7353(18) 0.4831(12) 0.062(8) Uiso 1 1 d . . .
H36C H 0.843(3) 0.6351(16) 0.4607(10) 0.051(7) Uiso 1 1 d . . .

loop_
_atom_site_aniso_label
_atom_site_aniso_U_11
_atom_site_aniso_U_22
_atom_site_aniso_U_33
_atom_site_aniso_U_23
_atom_site_aniso_U_13
_atom_site_aniso_U_12
C1 0.0198(8) 0.0168(7) 0.0205(8) -0.0003(6) 0.0017(6) 0.0048(6)
C2 0.0285(8) 0.0252(8) 0.0181(8) -0.0019(7) 0.0012(7) 0.0102(7)
C3 0.0340(9) 0.0225(8) 0.0208(8) 0.0066(7) 0.0109(7) 0.0106(7)
C4 0.0271(9) 0.0146(7) 0.0319(9) 0.0009(7) 0.0118(7) 0.0031(6)
C5 0.0203(8) 0.0171(7) 0.0237(8) -0.0026(6) 0.0044(6) 0.0011(6)
C6 0.0166(7) 0.0145(6) 0.0187(7) -0.0003(6) 0.0029(6) 0.0043(5)
C7 0.0119(6) 0.0182(7) 0.0176(7) -0.0004(6) -0.0011(5) 0.0006(5)
C8 0.0168(7) 0.0174(7) 0.0226(8) -0.0030(6) -0.0020(6) -0.0019(6)
C9 0.0212(8) 0.0285(8) 0.0188(8) -0.0068(7) 0.0008(6) -0.0023(7)
C10 0.0198(8) 0.0323(9) 0.0154(8) 0.0029(6) 0.0001(6) -0.0015(7)
C11 0.0156(7) 0.0192(7) 0.0214(8) 0.0035(6) 0.0021(6) -0.0004(6)
C12 0.0102(6) 0.0182(7) 0.0182(7) -0.0011(6) 0.0006(5) 0.0006(5)
C13 0.0148(7) 0.0140(6) 0.0159(7) 0.0032(5) -0.0012(6) -0.0005(5)
C14 0.0145(7) 0.0168(7) 0.0217(8) 0.0014(6) 0.0021(6) 0.0013(6)
C15 0.0157(7) 0.0165(7) 0.0237(8) 0.0037(6) -0.0021(6) -0.0014(6)
C16 0.0213(7) 0.0123(7) 0.0157(7) 0.0028(6) -0.0058(6) -0.0007(5)
C17 0.0163(7) 0.0155(7) 0.0143(7) 0.0028(5) -0.0017(6) 0.0016(5)
C18 0.0147(7) 0.0146(7) 0.0139(7) 0.0029(5) -0.0023(5) 0.0018(5)
C19 0.0269(9) 0.0288(9) 0.0316(10) -0.0064(8) -0.0057(8) -0.0107(7)
C20 0.0194(7) 0.0214(8) 0.0173(8) -0.0028(6) 0.0005(6) 0.0002(6)
C21 0.0203(8) 0.0291(8) 0.0142(7) -0.0020(7) 0.0012(6) -0.0045(6)
C22 0.0146(7) 0.0191(7) 0.0180(7) 0.0006(6) -0.0011(6) 0.0007(6)
C23 0.0134(6) 0.0145(7) 0.0158(7) 0.0011(6) -0.0013(5) 0.0010(5)
C24 0.0117(6) 0.0137(7) 0.0184(7) -0.0016(6) 0.0022(5) 0.0025(5)
C25 0.0128(7) 0.0157(7) 0.0207(7) -0.0005(6) 0.0016(6) 0.0019(5)
C26 0.0166(7) 0.0174(7) 0.0221(8) 0.0048(6) 0.0029(6) -0.0018(6)
C27 0.0171(8) 0.0232(8) 0.0177(8) 0.0022(6) 0.0019(6) -0.0015(6)
C28 0.0147(7) 0.0150(7) 0.0300(8) -0.0028(6) 0.0029(6) -0.0029(6)
C29 0.0167(7) 0.0203(7) 0.0227(8) -0.0069(6) -0.0013(6) -0.0022(6)
C30 0.0142(7) 0.0201(7) 0.0189(7) -0.0032(6) 0.0011(6) 0.0022(6)
C31 0.0101(6) 0.0161(7) 0.0161(7) -0.0012(6) 0.0015(5) 0.0015(5)
C32 0.0114(6) 0.0177(7) 0.0195(8) 0.0001(6) -0.0005(6) 0.0026(5)
C33 0.0208(7) 0.0198(8) 0.0226(8) 0.0048(7) 0.0008(6) 0.0003(6)
C34 0.0204(7) 0.0287(8) 0.0187(8) 0.0032(7) 0.0000(6) 0.0013(6)
C35 0.0169(7) 0.0282(8) 0.0167(7) -0.0040(6) -0.0008(6) 0.0019(6)
C36 0.0422(11) 0.0437(12) 0.0211(9) 0.0081(8) -0.0041(8) -0.0078(9)
O1 0.0225(6) 0.0200(5) 0.0184(5) -0.0012(4) -0.0038(4) -0.0040(4)
O2 0.0266(6) 0.0157(5) 0.0207(6) -0.0008(4) -0.0046(5) 0.0001(4)
O3 0.0374(7) 0.0369(7) 0.0196(6) -0.0053(5) -0.0042(5) -0.0068(6)

loop_
_atom_type_symbol
_atom_type_description
_atom_type_scat_dispersion_real
_atom_type_scat_dispersion_imag
_atom_type_scat_source
C C 0.0033 0.0016 'International Tables Vol C Tables 4.2.6.8 and 6.1.1.4'
H H 0.0000 0.0000 'International Tables Vol C Tables 4.2.6.8 and 6.1.1.4'
O O 0.0106 0.0060 'International Tables Vol C Tables 4.2.6.8 and 6.1.1.4'

loop_
_geom_angle_atom_site_label_1
_geom_angle_atom_site_label_2
_geom_angle_atom_site_label_3
_geom_angle
_geom_angle_site_symmetry_1
_geom_angle_site_symmetry_3
_geom_angle_publ_flag
C2 C1 C6 121.22(15) . . ?
C2 C1 H1 118.3(10) . . ?
C6 C1 H1 120.4(10) . . ?
C3 C2 C1 120.57(16) . . ?
C3 C2 H2 119.0(12) . . ?
C1 C2 H2 120.4(12) . . ?
C4 C3 C2 119.08(15) . . ?
C4 C3 H3 120.4(11) . . ?
C2 C3 H3 120.4(12) . . ?
C3 C4 C5 120.51(15) . . ?
C3 C4 H4 118.9(11) . . ?
C5 C4 H4 120.6(11) . . ?
C4 C5 C6 121.26(15) . . ?
C4 C5 H5 121.6(11) . . ?
C6 C5 H5 117.1(11) . . ?
C1 C6 C5 117.35(14) . . ?
C1 C6 C7 122.69(13) . . ?
C5 C6 C7 119.92(13) . . ?
C8 C7 C12 118.12(14) . . ?
C8 C7 C6 117.73(13) . . ?
C12 C7 C6 124.13(13) . . ?
C9 C8 C7 122.19(14) . . ?
C9 C8 H8 118.2(10) . . ?
C7 C8 H8 119.6(10) . . ?
C8 C9 C10 119.59(15) . . ?
C8 C9 H9 121.5(10) . . ?
C10 C9 H9 118.9(10) . . ?
C11 C10 C9 119.08(15) . . ?
C11 C10 H10 121.9(11) . . ?
C9 C10 H10 119.0(11) . . ?
C10 C11 C12 122.48(14) . . ?
C10 C11 H11 119.7(10) . . ?
C12 C11 H11 117.8(10) . . ?
C11 C12 C7 118.53(14) . . ?
C11 C12 C13 114.94(13) . . ?
C7 C12 C13 126.24(13) . . ?
C14 C13 C18 118.14(13) . . ?
C14 C13 C12 114.76(13) . . ?
C18 C13 C12 127.09(13) . . ?
C15 C14 C13 122.89(14) . . ?
C15 C14 H14 117.8(10) . . ?
C13 C14 H14 119.0(10) . . ?
C16 C15 C14 118.50(14) . . ?
C16 C15 H15 121.8(11) . . ?
C14 C15 H15 119.7(11) . . ?
O1 C16 C15 123.92(13) . . ?
O1 C16 C17 115.43(13) . . ?
C15 C16 C17 120.65(13) . . ?
C16 C17 C18 120.55(13) . . ?
C16 C17 C20 121.75(13) . . ?
C18 C17 C20 117.70(13) . . ?
C17 C18 C13 119.19(13) . . ?
C17 C18 C23 116.81(13) . . ?
C13 C18 C23 123.79(13) . . ?
O1 C19 H19A 105.5(12) . . ?
O1 C19 H19B 111.7(13) . . ?
H19A C19 H19B 110.7(16) . . ?
O1 C19 H19C 111.7(12) . . ?
H19A C19 H19C 107.7(17) . . ?
H19B C19 H19C 109.5(18) . . ?
C17 C20 C21 108.69(13) . . ?
C17 C20 H20A 109.5(10) . . ?
C21 C20 H20A 108.2(10) . . ?
C17 C20 H20B 111.9(11) . . ?
C21 C20 H20B 111.8(10) . . ?
H20A C20 H20B 106.6(14) . . ?
C22 C21 C20 109.51(13) . . ?
C22 C21 H21A 109.4(11) . . ?
C20 C21 H21A 114.7(12) . . ?
C22 C21 H21B 107.7(12) . . ?
C20 C21 H21B 110.8(13) . . ?
H21A C21 H21B 104.4(16) . . ?
C23 C22 C27 121.34(14) . . ?
C23 C22 C21 120.66(14) . . ?
C27 C22 C21 117.99(13) . . ?
C22 C23 C24 116.88(13) . . ?
C22 C23 C18 118.50(13) . . ?
C24 C23 C18 124.48(12) . . ?
C31 C24 C25 117.94(13) . . ?
C31 C24 C23 124.77(13) . . ?
C25 C24 C23 117.16(13) . . ?
C28 C25 C24 120.49(14) . . ?
C28 C25 C26 121.75(13) . . ?
C24 C25 C26 117.69(13) . . ?
C25 C26 C27 109.87(12) . . ?
C25 C26 H26A 110.0(10) . . ?
C27 C26 H26A 107.7(10) . . ?
C25 C26 H26B 109.2(10) . . ?
C27 C26 H26B 112.0(10) . . ?
H26A C26 H26B 108.1(14) . . ?
C22 C27 C26 108.72(13) . . ?
C22 C27 H27A 109.0(10) . . ?
C26 C27 H27A 107.9(10) . . ?
C22 C27 H27B 111.0(11) . . ?
C26 C27 H27B 109.3(10) . . ?
H27A C27 H27B 110.9(15) . . ?
C29 C28 C25 120.71(14) . . ?
C29 C28 H28 119.5(10) . . ?
C25 C28 H28 119.8(10) . . ?
C28 C29 C30 119.87(14) . . ?
C28 C29 H29 120.8(10) . . ?
C30 C29 H29 119.3(10) . . ?
C29 C30 C31 120.17(14) . . ?
C29 C30 C35 118.33(14) . . ?
C31 C30 C35 121.49(13) . . ?
C30 C31 C24 120.11(13) . . ?
C30 C31 C32 117.44(13) . . ?
C24 C31 C32 122.02(13) . . ?
O2 C32 C33 118.93(14) . . ?
O2 C32 C31 122.47(13) . . ?
C33 C32 C31 118.39(13) . . ?
C34 C33 C32 123.60(15) . . ?
C34 C33 H33 121.1(10) . . ?
C32 C33 H33 115.3(10) . . ?
C33 C34 C35 119.41(14) . . ?
C33 C34 C36 123.44(16) . . ?
C35 C34 C36 117.15(15) . . ?
O3 C35 C34 120.22(14) . . ?
O3 C35 C30 121.30(15) . . ?
C34 C35 C30 118.48(13) . . ?
C34 C36 H36A 109.3(14) . . ?
C34 C36 H36B 110.0(16) . . ?
H36A C36 H36B 107(2) . . ?
C34 C36 H36C 112.7(13) . . ?
H36A C36 H36C 104(2) . . ?
H36B C36 H36C 113(2) . . ?
C16 O1 C19 116.94(13) . . ?

loop_
_geom_bond_atom_site_label_1
_geom_bond_atom_site_label_2
_geom_bond_distance
_geom_bond_site_symmetry_2
_geom_bond_publ_flag
C1 C2 1.389(2) . ?
C1 C6 1.398(2) . ?
C1 H1 0.962(19) . ?
C2 C3 1.389(3) . ?
C2 H2 0.98(2) . ?
C3 C4 1.381(3) . ?
C3 H3 0.949(19) . ?
C4 C5 1.391(2) . ?
C4 H4 0.97(2) . ?
C5 C6 1.402(2) . ?
C5 H5 0.980(19) . ?
C6 C7 1.493(2) . ?
C7 C8 1.400(2) . ?
C7 C12 1.411(2) . ?
C8 C9 1.386(2) . ?
C8 H8 0.971(19) . ?
C9 C10 1.387(2) . ?
C9 H9 0.989(17) . ?
C10 C11 1.377(2) . ?
C10 H10 0.966(18) . ?
C11 C12 1.402(2) . ?
C11 H11 0.958(18) . ?
C12 C13 1.495(2) . ?
C13 C14 1.401(2) . ?
C13 C18 1.413(2) . ?
C14 C15 1.385(2) . ?
C14 H14 0.963(18) . ?
C15 C16 1.385(2) . ?
C15 H15 1.00(2) . ?
C16 O1 1.3758(18) . ?
C16 C17 1.400(2) . ?
C17 C18 1.406(2) . ?
C17 C20 1.503(2) . ?
C18 C23 1.4880(19) . ?
C19 O1 1.422(2) . ?
C19 H19A 0.98(2) . ?
C19 H19B 0.99(2) . ?
C19 H19C 0.99(2) . ?
C20 C21 1.520(2) . ?
C20 H20A 1.038(19) . ?
C20 H20B 0.993(18) . ?
C21 C22 1.506(2) . ?
C21 H21A 0.96(2) . ?
C21 H21B 1.01(2) . ?
C22 C23 1.350(2) . ?
C22 C27 1.501(2) . ?
C23 C24 1.488(2) . ?
C24 C31 1.408(2) . ?
C24 C25 1.414(2) . ?
C25 C28 1.390(2) . ?
C25 C26 1.502(2) . ?
C26 C27 1.523(2) . ?
C26 H26A 1.001(19) . ?
C26 H26B 1.018(19) . ?
C27 H27A 1.004(18) . ?
C27 H27B 1.01(2) . ?
C28 C29 1.383(2) . ?
C28 H28 0.957(18) . ?
C29 C30 1.388(2) . ?
C29 H29 0.956(17) . ?
C30 C31 1.408(2) . ?
C30 C35 1.488(2) . ?
C31 C32 1.492(2) . ?
C32 O2 1.2252(18) . ?
C32 C33 1.476(2) . ?
C33 C34 1.337(2) . ?
C33 H33 0.973(18) . ?
C34 C35 1.487(2) . ?
C34 C36 1.500(2) . ?
C35 O3 1.223(2) . ?
C36 H36A 1.00(3) . ?
C36 H36B 0.96(3) . ?
C36 H36C 1.01(2) . ?

loop_
_geom_torsion_atom_site_label_1
_geom_torsion_atom_site_label_2
_geom_torsion_atom_site_label_3
_geom_torsion_atom_site_label_4
_geom_torsion
_geom_torsion_site_symmetry_1
_geom_torsion_site_symmetry_2
_geom_torsion_site_symmetry_3
_geom_torsion_site_symmetry_4
_geom_torsion_publ_flag
C6 C1 C2 C3 0.4(2) . . . . ?
C1 C2 C3 C4 -0.1(2) . . . . ?
C2 C3 C4 C5 -0.6(2) . . . . ?
C3 C4 C5 C6 0.9(2) . . . . ?
C2 C1 C6 C5 -0.1(2) . . . . ?
C2 C1 C6 C7 177.62(14) . . . . ?
C4 C5 C6 C1 -0.5(2) . . . . ?
C4 C5 C6 C7 -178.31(13) . . . . ?
C1 C6 C7 C8 -142.91(14) . . . . ?
C5 C6 C7 C8 34.8(2) . . . . ?
C1 C6 C7 C12 35.2(2) . . . . ?
C5 C6 C7 C12 -147.15(14) . . . . ?
C12 C7 C8 C9 1.2(2) . . . . ?
C6 C7 C8 C9 179.35(14) . . . . ?
C7 C8 C9 C10 0.0(2) . . . . ?
C8 C9 C10 C11 -1.1(2) . . . . ?
C9 C10 C11 C12 0.9(2) . . . . ?
C10 C11 C12 C7 0.3(2) . . . . ?
C10 C11 C12 C13 -173.98(14) . . . . ?
C8 C7 C12 C11 -1.3(2) . . . . ?
C6 C7 C12 C11 -179.33(13) . . . . ?
C8 C7 C12 C13 172.24(13) . . . . ?
C6 C7 C12 C13 -5.8(2) . . . . ?
C11 C12 C13 C14 61.84(17) . . . . ?
C7 C12 C13 C14 -111.88(16) . . . . ?
C11 C12 C13 C18 -116.98(16) . . . . ?
C7 C12 C13 C18 69.3(2) . . . . ?
C18 C13 C14 C15 -3.0(2) . . . . ?
C12 C13 C14 C15 178.07(14) . . . . ?
C13 C14 C15 C16 1.1(2) . . . . ?
C14 C15 C16 O1 -178.75(14) . . . . ?
C14 C15 C16 C17 1.6(2) . . . . ?
O1 C16 C17 C18 178.01(12) . . . . ?
C15 C16 C17 C18 -2.3(2) . . . . ?
O1 C16 C17 C20 -1.6(2) . . . . ?
C15 C16 C17 C20 178.08(14) . . . . ?
C16 C17 C18 C13 0.3(2) . . . . ?
C20 C17 C18 C13 179.98(13) . . . . ?
C16 C17 C18 C23 -174.60(13) . . . . ?
C20 C17 C18 C23 5.05(19) . . . . ?
C14 C13 C18 C17 2.2(2) . . . . ?
C12 C13 C18 C17 -179.00(13) . . . . ?
C14 C13 C18 C23 176.76(13) . . . . ?
C12 C13 C18 C23 -4.5(2) . . . . ?
C16 C17 C20 C21 133.34(14) . . . . ?
C18 C17 C20 C21 -46.31(18) . . . . ?
C17 C20 C21 C22 55.23(17) . . . . ?
C20 C21 C22 C23 -26.1(2) . . . . ?
C20 C21 C22 C27 154.89(13) . . . . ?
C27 C22 C23 C24 -13.2(2) . . . . ?
C21 C22 C23 C24 167.87(14) . . . . ?
C27 C22 C23 C18 162.71(13) . . . . ?
C21 C22 C23 C18 -16.2(2) . . . . ?
C17 C18 C23 C22 28.20(19) . . . . ?
C13 C18 C23 C22 -146.47(15) . . . . ?
C17 C18 C23 C24 -156.22(13) . . . . ?
C13 C18 C23 C24 29.1(2) . . . . ?
C22 C23 C24 C31 -141.58(15) . . . . ?
C18 C23 C24 C31 42.8(2) . . . . ?
C22 C23 C24 C25 34.12(19) . . . . ?
C18 C23 C24 C25 -141.52(14) . . . . ?
C31 C24 C25 C28 -7.7(2) . . . . ?
C23 C24 C25 C28 176.27(13) . . . . ?
C31 C24 C25 C26 169.35(13) . . . . ?
C23 C24 C25 C26 -6.65(19) . . . . ?
C28 C25 C26 C27 139.23(14) . . . . ?
C24 C25 C26 C27 -37.82(18) . . . . ?
C23 C22 C27 C26 -31.34(19) . . . . ?
C21 C22 C27 C26 147.62(14) . . . . ?
C25 C26 C27 C22 55.24(16) . . . . ?
C24 C25 C28 C29 0.8(2) . . . . ?
C26 C25 C28 C29 -176.17(14) . . . . ?
C25 C28 C29 C30 4.3(2) . . . . ?
C28 C29 C30 C31 -2.2(2) . . . . ?
C28 C29 C30 C35 176.68(13) . . . . ?
C29 C30 C31 C24 -4.9(2) . . . . ?
C35 C30 C31 C24 176.23(13) . . . . ?
C29 C30 C31 C32 167.65(13) . . . . ?
C35 C30 C31 C32 -11.2(2) . . . . ?
C25 C24 C31 C30 9.7(2) . . . . ?
C23 C24 C31 C30 -174.62(13) . . . . ?
C25 C24 C31 C32 -162.47(13) . . . . ?
C23 C24 C31 C32 13.2(2) . . . . ?
C30 C31 C32 O2 -161.79(14) . . . . ?
C24 C31 C32 O2 10.6(2) . . . . ?
C30 C31 C32 C33 12.92(19) . . . . ?
C24 C31 C32 C33 -174.70(13) . . . . ?
O2 C32 C33 C34 166.48(16) . . . . ?
C31 C32 C33 C34 -8.4(2) . . . . ?
C32 C33 C34 C35 1.6(2) . . . . ?
C32 C33 C34 C36 -177.68(17) . . . . ?
C33 C34 C35 O3 -179.82(16) . . . . ?
C36 C34 C35 O3 -0.5(2) . . . . ?
C33 C34 C35 C30 0.5(2) . . . . ?
C36 C34 C35 C30 179.86(16) . . . . ?
C29 C30 C35 O3 6.1(2) . . . . ?
C31 C30 C35 O3 -175.00(15) . . . . ?
C29 C30 C35 C34 -174.25(14) . . . . ?
C31 C30 C35 C34 4.7(2) . . . . ?
C15 C16 O1 C19 -8.8(2) . . . . ?
C17 C16 O1 C19 170.89(14) . . . . ?

loop_
_cod_related_entry_id
_cod_related_entry_database
_cod_related_entry_code
1 ChemSpider 30653156
